data_7059956
loop_
_publ_author_name
'Kadari, Lingaswamy'
'Erb, William'
'Roisnel, Thierry'
'Radha Krishna, Palakodety'
'Mongin, Florence'

_publ_section_title
;
 Iodoferrocene as a partner in N-arylation of amides
;
_journal_issue 37
_journal_name_full 'New Journal of Chemistry'
_journal_page_first 15928
_journal_page_last 15941
_journal_paper_doi 10.1039/D0NJ03470C
_journal_volume 44
_journal_year 2020
_chemical_compound_source 'synthesis as described'
_chemical_formula_moiety 'C17 H14 Cl Fe N O'
_chemical_formula_sum 'C17 H14 Cl Fe N O'
_chemical_formula_weight 339.59
_space_group_crystal_system monoclinic
_space_group_IT_number 14
_space_group_name_Hall '-P 2ybc'
_space_group_name_H-M_alt 'P 1 21/c 1'
_atom_sites_solution_hydrogens mixed
_atom_sites_solution_primary dual
_atom_sites_solution_secondary difmap
_audit_update_record
;
2020-07-07 deposited with the CCDC.	2020-09-04 downloaded from the CCDC.
;
_cell_angle_alpha 90
_cell_angle_beta 105.996(2)
_cell_angle_gamma 90
_cell_formula_units_Z 4
_cell_length_a 14.4453(9)
_cell_length_b 10.4926(5)
_cell_length_c 10.0119(6)
_cell_measurement_reflns_used 7279
_cell_measurement_temperature 150
_cell_measurement_theta_max 27.4938
_cell_measurement_theta_min 2.8720
_cell_measurement_wavelength 0.710730
_cell_volume 1458.74(14)
_computing_cell_refinement 'APEX3 (Bruker, 2015)'
_computing_data_collection 'SAINT (Bruker, 2014)'
_computing_data_reduction 'SAINT (Bruker, 2014)'
_computing_molecular_graphics
;
   'SXGRAPH (L. Farrugia, 1999), Mercury (CSD, 2016)'
;
_computing_publication_material 'CRYSCALC (T. Roisnel, local program, 2019)'
_computing_structure_refinement 'SHELXL-2018_3 (Sheldrick, 2018)'
_computing_structure_solution 'SHELXT (G. Sheldrick, 2015)'
_diffrn_ambient_temperature 150
_diffrn_detector '(CMOS) PHOTON 100'
_diffrn_detector_area_resol_mean 10.4167
_diffrn_measured_fraction_theta_full 0.992
_diffrn_measured_fraction_theta_max 0.993
_diffrn_measurement_device_type 'D8 VENTURE Bruker AXS'
_diffrn_measurement_method 'rotation images'
_diffrn_orient_matrix_UB_11 0.0080489
_diffrn_orient_matrix_UB_12 -0.0194434
_diffrn_orient_matrix_UB_13 -0.0660210
_diffrn_orient_matrix_UB_21 -0.0955118
_diffrn_orient_matrix_UB_22 0.0347273
_diffrn_orient_matrix_UB_23 -0.0285665
_diffrn_orient_matrix_UB_31 0.0401096
_diffrn_orient_matrix_UB_32 0.0865969
_diffrn_orient_matrix_UB_33 -0.0033677
_diffrn_radiation_monochromator 'multilayer monochromator'
_diffrn_radiation_probe x-ray
_diffrn_radiation_source 'Incoatec microfocus sealed tube'
_diffrn_radiation_type MoK\a
_diffrn_radiation_wavelength 0.71073
_diffrn_reflns_av_R_equivalents 0.0341
_diffrn_reflns_av_unetI/netI 0.0416
_diffrn_reflns_limit_h_max 18
_diffrn_reflns_limit_h_min -17
_diffrn_reflns_limit_k_max 13
_diffrn_reflns_limit_k_min -11
_diffrn_reflns_limit_l_max 13
_diffrn_reflns_limit_l_min -13
_diffrn_reflns_number 8541
_diffrn_reflns_theta_full 25.242
_diffrn_reflns_theta_max 27.509
_diffrn_reflns_theta_min 2.433
_diffrn_source_current 1.0
_diffrn_source_voltage 50.0
_exptl_absorpt_coefficient_mu 1.213
_exptl_absorpt_correction_T_max 0.924
_exptl_absorpt_correction_T_min 0.719
_exptl_absorpt_correction_type multi-scan
_exptl_absorpt_process_details
;
  [Sheldrick, G.M. (2014). SADABS Bruker AXS Inc., Madison, Wisconsin, USA]
;
_exptl_crystal_colour orange
_exptl_crystal_density_diffrn 1.546
_exptl_crystal_description board
_exptl_crystal_F_000 696
_exptl_crystal_size_max 0.440
_exptl_crystal_size_mid 0.160
_exptl_crystal_size_min 0.065
_refine_diff_density_max 0.337
_refine_diff_density_min -0.469
_refine_diff_density_rms 0.077
_refine_ls_extinction_method none
_refine_ls_goodness_of_fit_ref 0.975
_refine_ls_hydrogen_treatment mixed
_refine_ls_matrix_type full
_refine_ls_number_parameters 193
_refine_ls_number_reflns 3327
_refine_ls_number_restraints 0
_refine_ls_restrained_S_all 0.975
_refine_ls_R_factor_all 0.0388
_refine_ls_R_factor_gt 0.0310
_refine_ls_shift/su_max 0.003
_refine_ls_shift/su_mean 0.000
_refine_ls_structure_factor_coef Fsqd
_refine_ls_weighting_details 'w=1/[\s^2^(Fo^2^)+(0.0184P)^2^+2.0985P] where P=(Fo^2^+2Fc^2^)/3'
_refine_ls_weighting_scheme calc
_refine_ls_wR_factor_gt 0.0720
_refine_ls_wR_factor_ref 0.0765
_reflns_Friedel_coverage 0.000
_reflns_number_gt 2899
_reflns_number_total 3327
_reflns_threshold_expression >2sigma(I)
_cod_data_source_file d0nj03470c2.cif
_cod_data_source_block WE9682
_cod_depositor_comments 'Adding full bibliography for 7059953--7059970.cif.'
_cod_original_sg_symbol_H-M 'P 21/c'
_cod_database_code 7059956

loop_
_space_group_symop_operation_xyz
'x, y, z'
'-x, y+1/2, -z+1/2'
'-x, -y, -z'
'x, -y-1/2, z-1/2'

loop_
_atom_site_label
_atom_site_type_symbol
_atom_site_fract_x
_atom_site_fract_y
_atom_site_fract_z
_atom_site_U_iso_or_equiv
_atom_site_adp_type
_atom_site_occupancy
_atom_site_site_symmetry_order
_atom_site_calc_flag
_atom_site_refinement_flags_posn
_atom_site_refinement_flags_adp
_atom_site_refinement_flags_occupancy
_atom_site_disorder_assembly
_atom_site_disorder_group
Fe1 Fe 0.36872(2) 0.55294(3) 0.64622(3) 0.01204(8) Uani 1 1 d . . . . .
Cl1 Cl -0.00526(5) 0.09259(6) 0.84053(7) 0.03795(16) Uani 1 1 d . . . . .
C1 C 0.28090(15) 0.6016(2) 0.4549(2) 0.0187(4) Uani 1 1 d . . . . .
H1 H 0.275358 0.557785 0.370021 0.022 Uiso 1 1 calc R U . . .
C2 C 0.34602(15) 0.70278(19) 0.5092(2) 0.0202(4) Uani 1 1 d . . . . .
H2 H 0.391349 0.738536 0.466849 0.024 Uiso 1 1 calc R U . . .
C3 C 0.33125(15) 0.74091(19) 0.6381(2) 0.0211(4) Uani 1 1 d . . . . .
H3 H 0.365249 0.806416 0.697083 0.025 Uiso 1 1 calc R U . . .
C4 C 0.25685(15) 0.6641(2) 0.6634(2) 0.0208(4) Uani 1 1 d . . . . .
H4 H 0.232322 0.669424 0.742034 0.025 Uiso 1 1 calc R U . . .
C5 C 0.22544(14) 0.5775(2) 0.5500(2) 0.0190(4) Uani 1 1 d . . . . .
H5 H 0.176366 0.515073 0.539702 0.023 Uiso 1 1 calc R U . . .
C6 C 0.41568(14) 0.46118(19) 0.83253(19) 0.0176(4) Uani 1 1 d . . . . .
H6 H 0.390323 0.470894 0.909987 0.021 Uiso 1 1 calc R U . . .
C7 C 0.49175(15) 0.5342(2) 0.8055(2) 0.0203(4) Uani 1 1 d . . . . .
H7 H 0.526227 0.601018 0.861839 0.024 Uiso 1 1 calc R U . . .
C8 C 0.50684(14) 0.4894(2) 0.6790(2) 0.0200(4) Uani 1 1 d . . . . .
H8 H 0.553265 0.521516 0.636475 0.024 Uiso 1 1 calc R U . . .
C9 C 0.44084(14) 0.38822(19) 0.6266(2) 0.0167(4) Uani 1 1 d . . . . .
H9 H 0.435351 0.341228 0.543692 0.020 Uiso 1 1 calc R U . . .
C10 C 0.38434(14) 0.37080(18) 0.72265(19) 0.0150(4) Uani 1 1 d . . . . .
N11 N 0.31234(12) 0.27970(16) 0.71965(16) 0.0154(3) Uani 1 1 d . . . . .
H11 H 0.2946(17) 0.276(2) 0.795(2) 0.018 Uiso 1 1 d . U . . .
C12 C 0.26796(14) 0.20766(18) 0.60899(19) 0.0152(4) Uani 1 1 d . . . . .
O13 O 0.28864(11) 0.21136(15) 0.49745(14) 0.0234(3) Uani 1 1 d . . . . .
C14 C 0.19258(14) 0.11754(19) 0.63034(19) 0.0166(4) Uani 1 1 d . . . . .
C15 C 0.18028(16) 0.0025(2) 0.5584(2) 0.0223(4) Uani 1 1 d . . . . .
H15 H 0.217436 -0.015441 0.495772 0.027 Uiso 1 1 calc R U . . .
C16 C 0.11397(17) -0.0858(2) 0.5779(2) 0.0281(5) Uani 1 1 d . . . . .
H16 H 0.107107 -0.165245 0.530605 0.034 Uiso 1 1 calc R U . . .
C17 C 0.05756(16) -0.0589(2) 0.6662(3) 0.0277(5) Uani 1 1 d . . . . .
H17 H 0.012178 -0.119450 0.680112 0.033 Uiso 1 1 calc R U . . .
C18 C 0.06837(15) 0.0569(2) 0.7335(2) 0.0229(4) Uani 1 1 d . . . . .
C19 C 0.13572(15) 0.14594(19) 0.7188(2) 0.0182(4) Uani 1 1 d . . . . .
H19 H 0.143036 0.224507 0.767704 0.022 Uiso 1 1 calc R U . . .

loop_
_atom_site_aniso_label
_atom_site_aniso_U_11
_atom_site_aniso_U_22
_atom_site_aniso_U_33
_atom_site_aniso_U_23
_atom_site_aniso_U_13
_atom_site_aniso_U_12
Fe1 0.01165(14) 0.01460(14) 0.00960(13) 0.00161(10) 0.00246(9) 0.00089(10)
Cl1 0.0299(3) 0.0407(3) 0.0517(4) 0.0126(3) 0.0256(3) 0.0022(3)
C1 0.0199(10) 0.0212(10) 0.0118(8) 0.0020(8) -0.0012(7) 0.0037(8)
C2 0.0193(10) 0.0180(10) 0.0213(10) 0.0081(8) 0.0024(8) 0.0013(8)
C3 0.0211(10) 0.0137(9) 0.0249(10) -0.0035(8) 0.0004(8) 0.0010(8)
C4 0.0190(10) 0.0233(11) 0.0203(10) -0.0017(8) 0.0055(8) 0.0065(8)
C5 0.0099(9) 0.0229(10) 0.0211(9) -0.0004(8) -0.0009(7) 0.0006(7)
C6 0.0191(10) 0.0226(10) 0.0097(8) 0.0034(7) 0.0016(7) -0.0010(8)
C7 0.0158(10) 0.0240(11) 0.0176(9) 0.0073(8) -0.0014(7) -0.0012(8)
C8 0.0128(9) 0.0251(11) 0.0231(10) 0.0114(8) 0.0067(8) 0.0055(8)
C9 0.0173(10) 0.0181(9) 0.0178(9) 0.0078(8) 0.0097(7) 0.0072(8)
C10 0.0160(9) 0.0173(9) 0.0127(8) 0.0046(7) 0.0054(7) 0.0012(7)
N11 0.0213(9) 0.0176(8) 0.0096(7) 0.0018(6) 0.0084(6) -0.0011(7)
C12 0.0197(10) 0.0143(9) 0.0124(8) 0.0020(7) 0.0057(7) 0.0037(7)
O13 0.0332(9) 0.0276(8) 0.0122(6) -0.0006(6) 0.0111(6) 0.0010(7)
C14 0.0190(10) 0.0169(10) 0.0120(8) 0.0040(7) 0.0011(7) 0.0036(8)
C15 0.0229(11) 0.0197(10) 0.0204(10) -0.0017(8) -0.0005(8) 0.0050(8)
C16 0.0246(11) 0.0165(10) 0.0349(12) -0.0019(9) -0.0055(9) 0.0030(9)
C17 0.0179(10) 0.0201(11) 0.0396(12) 0.0091(10) -0.0015(9) -0.0006(8)
C18 0.0159(10) 0.0251(11) 0.0270(10) 0.0098(9) 0.0047(8) 0.0037(8)
C19 0.0194(10) 0.0179(9) 0.0168(9) 0.0028(8) 0.0041(7) 0.0019(8)

loop_
_atom_type_symbol
_atom_type_description
_atom_type_scat_dispersion_real
_atom_type_scat_dispersion_imag
_atom_type_scat_source
C C 0.0033 0.0016 'International Tables Vol C Tables 4.2.6.8 and 6.1.1.4'
H H 0.0000 0.0000 'International Tables Vol C Tables 4.2.6.8 and 6.1.1.4'
Cl Cl 0.1484 0.1585 'International Tables Vol C Tables 4.2.6.8 and 6.1.1.4'
Fe Fe 0.3463 0.8444 'International Tables Vol C Tables 4.2.6.8 and 6.1.1.4'
N N 0.0061 0.0033 'International Tables Vol C Tables 4.2.6.8 and 6.1.1.4'
O O 0.0106 0.0060 'International Tables Vol C Tables 4.2.6.8 and 6.1.1.4'

loop_
_geom_angle_atom_site_label_1
_geom_angle_atom_site_label_2
_geom_angle_atom_site_label_3
_geom_angle
_geom_angle_site_symmetry_1
_geom_angle_site_symmetry_3
_geom_angle_publ_flag
C4 Fe1 C3 40.77(9) . . ?
C4 Fe1 C6 105.32(8) . . ?
C3 Fe1 C6 120.65(8) . . ?
C4 Fe1 C8 159.27(9) . . ?
C3 Fe1 C8 123.96(9) . . ?
C6 Fe1 C8 68.61(8) . . ?
C4 Fe1 C7 121.89(9) . . ?
C3 Fe1 C7 106.73(9) . . ?
C6 Fe1 C7 40.85(8) . . ?
C8 Fe1 C7 40.74(8) . . ?
C4 Fe1 C5 40.91(8) . . ?
C3 Fe1 C5 68.67(8) . . ?
C6 Fe1 C5 121.89(8) . . ?
C8 Fe1 C5 159.10(9) . . ?
C7 Fe1 C5 158.35(8) . . ?
C4 Fe1 C10 120.71(8) . . ?
C3 Fe1 C10 156.55(8) . . ?
C6 Fe1 C10 40.88(8) . . ?
C8 Fe1 C10 68.47(8) . . ?
C7 Fe1 C10 68.68(8) . . ?
C5 Fe1 C10 106.67(8) . . ?
C4 Fe1 C1 68.61(8) . . ?
C3 Fe1 C1 68.46(8) . . ?
C6 Fe1 C1 159.33(8) . . ?
C8 Fe1 C1 123.87(8) . . ?
C7 Fe1 C1 159.11(8) . . ?
C5 Fe1 C1 40.76(8) . . ?
C10 Fe1 C1 123.91(8) . . ?
C4 Fe1 C2 68.51(9) . . ?
C3 Fe1 C2 40.66(8) . . ?
C6 Fe1 C2 157.42(8) . . ?
C8 Fe1 C2 109.07(8) . . ?
C7 Fe1 C2 122.64(8) . . ?
C5 Fe1 C2 68.52(8) . . ?
C10 Fe1 C2 160.98(8) . . ?
C1 Fe1 C2 40.60(8) . . ?
C4 Fe1 C9 157.49(9) . . ?
C3 Fe1 C9 160.87(8) . . ?
C6 Fe1 C9 68.97(8) . . ?
C8 Fe1 C9 40.75(9) . . ?
C7 Fe1 C9 68.84(9) . . ?
C5 Fe1 C9 122.36(8) . . ?
C10 Fe1 C9 40.91(7) . . ?
C1 Fe1 C9 108.66(8) . . ?
C2 Fe1 C9 124.91(8) . . ?
C2 C1 C5 108.11(18) . . ?
C2 C1 Fe1 69.82(11) . . ?
C5 C1 Fe1 69.43(11) . . ?
C2 C1 H1 125.9 . . ?
C5 C1 H1 125.9 . . ?
Fe1 C1 H1 126.4 . . ?
C1 C2 C3 107.94(18) . . ?
C1 C2 Fe1 69.59(11) . . ?
C3 C2 Fe1 69.23(11) . . ?
C1 C2 H2 126.0 . . ?
C3 C2 H2 126.0 . . ?
Fe1 C2 H2 126.7 . . ?
C4 C3 C2 108.18(18) . . ?
C4 C3 Fe1 69.51(12) . . ?
C2 C3 Fe1 70.11(11) . . ?
C4 C3 H3 125.9 . . ?
C2 C3 H3 125.9 . . ?
Fe1 C3 H3 126.0 . . ?
C3 C4 C5 108.04(18) . . ?
C3 C4 Fe1 69.72(12) . . ?
C5 C4 Fe1 69.78(11) . . ?
C3 C4 H4 126.0 . . ?
C5 C4 H4 126.0 . . ?
Fe1 C4 H4 126.1 . . ?
C4 C5 C1 107.73(18) . . ?
C4 C5 Fe1 69.31(11) . . ?
C1 C5 Fe1 69.81(11) . . ?
C4 C5 H5 126.1 . . ?
C1 C5 H5 126.1 . . ?
Fe1 C5 H5 126.3 . . ?
C7 C6 C10 107.94(17) . . ?
C7 C6 Fe1 69.65(11) . . ?
C10 C6 Fe1 69.78(10) . . ?
C7 C6 H6 126.0 . . ?
C10 C6 H6 126.0 . . ?
Fe1 C6 H6 126.1 . . ?
C8 C7 C6 107.84(18) . . ?
C8 C7 Fe1 69.58(11) . . ?
C6 C7 Fe1 69.51(11) . . ?
C8 C7 H7 126.1 . . ?
C6 C7 H7 126.1 . . ?
Fe1 C7 H7 126.4 . . ?
C7 C8 C9 108.83(17) . . ?
C7 C8 Fe1 69.68(11) . . ?
C9 C8 Fe1 70.10(11) . . ?
C7 C8 H8 125.6 . . ?
C9 C8 H8 125.6 . . ?
Fe1 C8 H8 126.2 . . ?
C8 C9 C10 107.12(17) . . ?
C8 C9 Fe1 69.15(11) . . ?
C10 C9 Fe1 69.27(11) . . ?
C8 C9 H9 126.4 . . ?
C10 C9 H9 126.4 . . ?
Fe1 C9 H9 126.7 . . ?
N11 C10 C6 122.90(17) . . ?
N11 C10 C9 128.78(18) . . ?
C6 C10 C9 108.28(17) . . ?
N11 C10 Fe1 128.42(14) . . ?
C6 C10 Fe1 69.33(11) . . ?
C9 C10 Fe1 69.82(11) . . ?
C12 N11 C10 125.43(16) . . ?
C12 N11 H11 120.1(16) . . ?
C10 N11 H11 114.4(16) . . ?
O13 C12 N11 123.18(19) . . ?
O13 C12 C14 120.98(18) . . ?
N11 C12 C14 115.81(16) . . ?
C15 C14 C19 120.0(2) . . ?
C15 C14 C12 117.84(18) . . ?
C19 C14 C12 122.17(18) . . ?
C16 C15 C14 120.2(2) . . ?
C16 C15 H15 119.9 . . ?
C14 C15 H15 119.9 . . ?
C17 C16 C15 120.3(2) . . ?
C17 C16 H16 119.9 . . ?
C15 C16 H16 119.9 . . ?
C18 C17 C16 119.0(2) . . ?
C18 C17 H17 120.5 . . ?
C16 C17 H17 120.5 . . ?
C17 C18 C19 122.1(2) . . ?
C17 C18 Cl1 118.89(17) . . ?
C19 C18 Cl1 119.05(17) . . ?
C18 C19 C14 118.50(19) . . ?
C18 C19 H19 120.8 . . ?
C14 C19 H19 120.8 . . ?

loop_
_geom_bond_atom_site_label_1
_geom_bond_atom_site_label_2
_geom_bond_distance
_geom_bond_site_symmetry_2
_geom_bond_publ_flag
Fe1 C4 2.038(2) . ?
Fe1 C3 2.041(2) . ?
Fe1 C6 2.0419(18) . ?
Fe1 C8 2.043(2) . ?
Fe1 C7 2.044(2) . ?
Fe1 C5 2.0445(19) . ?
Fe1 C10 2.0479(19) . ?
Fe1 C1 2.0495(19) . ?
Fe1 C2 2.053(2) . ?
Fe1 C9 2.0552(19) . ?
Cl1 C18 1.746(2) . ?
C1 C2 1.423(3) . ?
C1 C5 1.426(3) . ?
C1 H1 0.9500 . ?
C2 C3 1.422(3) . ?
C2 H2 0.9500 . ?
C3 C4 1.421(3) . ?
C3 H3 0.9500 . ?
C4 C5 1.427(3) . ?
C4 H4 0.9500 . ?
C5 H5 0.9500 . ?
C6 C7 1.426(3) . ?
C6 C10 1.428(3) . ?
C6 H6 0.9500 . ?
C7 C8 1.422(3) . ?
C7 H7 0.9500 . ?
C8 C9 1.427(3) . ?
C8 H8 0.9500 . ?
C9 C10 1.434(3) . ?
C9 H9 0.9500 . ?
C10 N11 1.407(2) . ?
N11 C12 1.348(3) . ?
N11 H11 0.86(2) . ?
C12 O13 1.234(2) . ?
C12 C14 1.501(3) . ?
C14 C15 1.391(3) . ?
C14 C19 1.396(3) . ?
C15 C16 1.385(3) . ?
C15 H15 0.9500 . ?
C16 C17 1.386(3) . ?
C16 H16 0.9500 . ?
C17 C18 1.378(3) . ?
C17 H17 0.9500 . ?
C18 C19 1.386(3) . ?
C19 H19 0.9500 . ?

loop_
_geom_torsion_atom_site_label_1
_geom_torsion_atom_site_label_2
_geom_torsion_atom_site_label_3
_geom_torsion_atom_site_label_4
_geom_torsion
_geom_torsion_site_symmetry_1
_geom_torsion_site_symmetry_2
_geom_torsion_site_symmetry_3
_geom_torsion_site_symmetry_4
_geom_torsion_publ_flag
C5 C1 C2 C3 0.3(2) . . . . ?
Fe1 C1 C2 C3 -58.79(14) . . . . ?
C5 C1 C2 Fe1 59.06(14) . . . . ?
C1 C2 C3 C4 -0.3(2) . . . . ?
Fe1 C2 C3 C4 -59.30(14) . . . . ?
C1 C2 C3 Fe1 59.01(14) . . . . ?
C2 C3 C4 C5 0.2(2) . . . . ?
Fe1 C3 C4 C5 -59.48(14) . . . . ?
C2 C3 C4 Fe1 59.67(14) . . . . ?
C3 C4 C5 C1 0.0(2) . . . . ?
Fe1 C4 C5 C1 -59.46(14) . . . . ?
C3 C4 C5 Fe1 59.44(14) . . . . ?
C2 C1 C5 C4 -0.2(2) . . . . ?
Fe1 C1 C5 C4 59.15(14) . . . . ?
C2 C1 C5 Fe1 -59.31(14) . . . . ?
C10 C6 C7 C8 0.3(2) . . . . ?
Fe1 C6 C7 C8 -59.23(14) . . . . ?
C10 C6 C7 Fe1 59.50(13) . . . . ?
C6 C7 C8 C9 -0.2(2) . . . . ?
Fe1 C7 C8 C9 -59.35(14) . . . . ?
C6 C7 C8 Fe1 59.19(14) . . . . ?
C7 C8 C9 C10 0.0(2) . . . . ?
Fe1 C8 C9 C10 -59.10(13) . . . . ?
C7 C8 C9 Fe1 59.09(14) . . . . ?
C7 C6 C10 N11 177.42(18) . . . . ?
Fe1 C6 C10 N11 -123.16(19) . . . . ?
C7 C6 C10 C9 -0.3(2) . . . . ?
Fe1 C6 C10 C9 59.14(13) . . . . ?
C7 C6 C10 Fe1 -59.42(14) . . . . ?
C8 C9 C10 N11 -177.34(19) . . . . ?
Fe1 C9 C10 N11 123.6(2) . . . . ?
C8 C9 C10 C6 0.2(2) . . . . ?
Fe1 C9 C10 C6 -58.84(13) . . . . ?
C8 C9 C10 Fe1 59.02(13) . . . . ?
C6 C10 N11 C12 167.59(19) . . . . ?
C9 C10 N11 C12 -15.2(3) . . . . ?
Fe1 C10 N11 C12 78.9(2) . . . . ?
C10 N11 C12 O13 2.5(3) . . . . ?
C10 N11 C12 C14 -179.48(17) . . . . ?
O13 C12 C14 C15 30.5(3) . . . . ?
N11 C12 C14 C15 -147.60(18) . . . . ?
O13 C12 C14 C19 -149.47(19) . . . . ?
N11 C12 C14 C19 32.4(3) . . . . ?
C19 C14 C15 C16 -2.2(3) . . . . ?
C12 C14 C15 C16 177.84(18) . . . . ?
C14 C15 C16 C17 1.8(3) . . . . ?
C15 C16 C17 C18 0.2(3) . . . . ?
C16 C17 C18 C19 -1.9(3) . . . . ?
C16 C17 C18 Cl1 178.08(16) . . . . ?
C17 C18 C19 C14 1.4(3) . . . . ?
Cl1 C18 C19 C14 -178.50(14) . . . . ?
C15 C14 C19 C18 0.6(3) . . . . ?
C12 C14 C19 C18 -179.42(18) . . . . ?
